data_4311134
loop_
_publ_author_name
'Eduardo J. Fern\'andez'
'Jos\'e M. L\'opez-de-Luzuriaga'
'Miguel Monge'
'Manuel Montiel'
'M. Elena Olmos'
'Javier P\'erez'
'Antonio Laguna'
'Fernando Mendizabal'
'Ahmed A. Mohamed'
'John P. Fackler'

_publ_section_title
;
 A Detailed Study of the Vapochromic Behavior of {Tl[Au(C6Cl5)2]}n
;
_journal_name_full 'Inorganic Chemistry'
_journal_page_first 3573
_journal_page_last 3581
_journal_paper_doi 10.1021/ic0499446
_journal_volume 43
_journal_year 2004
_chemical_formula_sum 'C20 H16 Au Cl10 O2 Tl'
_chemical_formula_weight 1044.16
_chemical_name_systematic
; 
 ? 
;
_space_group_IT_number 14
_symmetry_cell_setting monoclinic
_symmetry_space_group_name_Hall '-P 2ybc'
_symmetry_space_group_name_H-M 'P 1 21/c 1'
_atom_sites_solution_hydrogens geom
_atom_sites_solution_primary direct
_atom_sites_solution_secondary difmap
_audit_creation_method SHELXL-97
_cell_angle_alpha 90.00
_cell_angle_beta 161.9823(6)
_cell_angle_gamma 90.00
_cell_formula_units_Z 4
_cell_length_a 26.4163(6)
_cell_length_b 12.1619(2)
_cell_length_c 28.0813(6)
_cell_measurement_reflns_used 5679
_cell_measurement_temperature 173(2)
_cell_measurement_theta_max 27.485
_cell_measurement_theta_min 0.998
_cell_volume 2790.52(13)
_computing_cell_refinement 'Denzo and Scalepack (Otwinowski and Minor,1997)'
_computing_data_collection 'Nonius KappaCCD'
_computing_data_reduction 'Denzo and Scalepack (Otwinowski and Minor,1997)'
_computing_molecular_graphics 'ORTEP-III for Windows'
_computing_publication_material SHELXL-97
_computing_structure_refinement 'SHELXL-97 (Sheldrick, 1997)'
_computing_structure_solution 'SHELXS-97 (Sheldrick, 1990)'
_diffrn_ambient_temperature 173(2)
_diffrn_detector_area_resol_mean 9
_diffrn_measured_fraction_theta_full 0.994
_diffrn_measured_fraction_theta_max 0.994
_diffrn_measurement_device_type 'Nonius KappaCCD'
_diffrn_measurement_method '\f & \w-scan'
_diffrn_radiation_monochromator graphite
_diffrn_radiation_source 'fine-focus sealed tube'
_diffrn_radiation_type MoK\a
_diffrn_radiation_wavelength 0.71070
_diffrn_reflns_av_R_equivalents 0.0580
_diffrn_reflns_av_sigmaI/netI 0.0673
_diffrn_reflns_limit_h_max 34
_diffrn_reflns_limit_h_min 0
_diffrn_reflns_limit_k_max 15
_diffrn_reflns_limit_k_min -15
_diffrn_reflns_limit_l_max 34
_diffrn_reflns_limit_l_min -36
_diffrn_reflns_number 19014
_diffrn_reflns_theta_full 27.89
_diffrn_reflns_theta_max 27.89
_diffrn_reflns_theta_min 2.86
_exptl_absorpt_coefficient_mu 11.996
_exptl_absorpt_correction_T_max 0.4470
_exptl_absorpt_correction_T_min 0.1977
_exptl_absorpt_correction_type multi-scan
_exptl_absorpt_process_details Scalepack
_exptl_crystal_colour yellow
_exptl_crystal_density_diffrn 2.485
_exptl_crystal_density_method 'not measured'
_exptl_crystal_description plate
_exptl_crystal_F_000 1928
_exptl_crystal_size_max 0.20
_exptl_crystal_size_mid 0.18
_exptl_crystal_size_min 0.08
_refine_diff_density_max 1.682
_refine_diff_density_min -2.164
_refine_diff_density_rms 0.239
_refine_ls_extinction_method none
_refine_ls_goodness_of_fit_ref 1.016
_refine_ls_hydrogen_treatment riding
_refine_ls_matrix_type full
_refine_ls_number_parameters 307
_refine_ls_number_reflns 6610
_refine_ls_number_restraints 84
_refine_ls_restrained_S_all 1.011
_refine_ls_R_factor_all 0.0786
_refine_ls_R_factor_gt 0.0457
_refine_ls_shift/su_max 0.004
_refine_ls_shift/su_mean 0.000
_refine_ls_structure_factor_coef Fsqd
_refine_ls_weighting_details 'calc w=1/[\s^2^(Fo^2^)+(0.0352P)^2^+15.3945P] where P=(Fo^2^+2Fc^2^)/3'
_refine_ls_weighting_scheme calc
_refine_ls_wR_factor_gt 0.0826
_refine_ls_wR_factor_ref 0.0934
_reflns_number_gt 4814
_reflns_number_total 6610
_reflns_threshold_expression >2sigma(I)
_cod_data_source_file ic0499446si20040114_095016_1.cif
_cod_data_source_block complex3
_cod_depositor_comments
;
The following automatic conversions were performed:
'_symmetry_cell_setting' value 'Monoclinic' changed to 'monoclinic'
according to '/home/saulius/struct/CIF-dictionaries/cif_core.dic'
dictionary named 'cif_core.dic' version 2.4.1 from
2010-06-29.

'_exptl_absorpt_correction_type' value 'multiscan' changed to
'multi-scan' according to
'/home/saulius/struct/CIF-dictionaries/cif_core.dic' dictionary named
'cif_core.dic' version 2.4.1 from 2010-06-29.

Automatic conversion script
Id: cif_fix_enum 1527 2010-12-29 10:47:43Z saulius 
;
_cod_original_cell_volume 2790.51(10)
_cod_database_code 4311134

loop_
_symmetry_equiv_pos_as_xyz
'x, y, z'
'-x, y+1/2, -z+1/2'
'-x, -y, -z'
'x, -y-1/2, z-1/2'

loop_
_atom_site_label
_atom_site_type_symbol
_atom_site_fract_x
_atom_site_fract_y
_atom_site_fract_z
_atom_site_U_iso_or_equiv
_atom_site_adp_type
_atom_site_occupancy
_atom_site_symmetry_multiplicity
_atom_site_calc_flag
_atom_site_refinement_flags
_atom_site_disorder_assembly
_atom_site_disorder_group
Au Au 0.01655(4) 0.57748(2) 0.28707(3) 0.01992(8) Uani 1 1 d . . .
Tl Tl 0.04972(4) 0.32350(2) 0.28887(4) 0.03000(10) Uani 1 1 d . . .
C1 C 0.0800(8) 0.5827(5) 0.2721(7) 0.0229(16) Uani 1 1 d DU . .
C2 C 0.2380(9) 0.6074(5) 0.3983(8) 0.0241(17) Uani 1 1 d DU . .
C3 C 0.2841(9) 0.6082(6) 0.3920(9) 0.0284(18) Uani 1 1 d DU . .
C4 C 0.1656(9) 0.5840(6) 0.2514(8) 0.0285(17) Uani 1 1 d DU . .
C5 C 0.0066(10) 0.5591(6) 0.1231(9) 0.0276(17) Uani 1 1 d DU . .
C6 C -0.0315(9) 0.5579(5) 0.1371(8) 0.0228(16) Uani 1 1 d DU . .
Cl1 Cl 0.3846(3) 0.64006(18) 0.5721(2) 0.0385(5) Uani 1 1 d D . .
Cl2 Cl 0.4819(3) 0.6370(2) 0.5524(3) 0.0436(6) Uani 1 1 d D . .
Cl3 Cl 0.2208(3) 0.5780(2) 0.2417(3) 0.0478(6) Uani 1 1 d D . .
Cl4 Cl -0.1394(3) 0.53449(19) -0.0508(3) 0.0426(6) Uani 1 1 d D . .
Cl5 Cl -0.2316(2) 0.52380(17) -0.0260(2) 0.0329(5) Uani 1 1 d D . .
C11 C -0.0468(8) 0.5731(5) 0.3018(7) 0.0206(15) Uani 1 1 d DU . .
C12 C 0.0071(8) 0.6499(5) 0.3830(7) 0.0260(17) Uani 1 1 d DU . .
C13 C -0.0389(9) 0.6499(6) 0.3894(8) 0.0298(18) Uani 1 1 d DU . .
C14 C -0.1418(10) 0.5684(6) 0.3138(10) 0.0351(19) Uani 1 1 d DU . .
C15 C -0.1993(10) 0.4894(6) 0.2314(9) 0.0304(18) Uani 1 1 d DU . .
C16 C -0.1530(9) 0.4935(6) 0.2254(8) 0.0235(16) Uani 1 1 d DU . .
Cl6 Cl 0.1393(3) 0.75385(17) 0.4822(2) 0.0357(5) Uani 1 1 d D . .
Cl7 Cl 0.0237(3) 0.7522(2) 0.4839(3) 0.0545(7) Uani 1 1 d D . .
Cl8 Cl -0.2030(4) 0.5669(2) 0.3180(3) 0.0564(7) Uani 1 1 d D . .
Cl9 Cl -0.3255(4) 0.3858(2) 0.1390(3) 0.0546(7) Uani 1 1 d D . .
Cl10 Cl -0.2392(3) 0.39632(16) 0.1096(2) 0.0334(5) Uani 1 1 d D . .
O1 O 0.3232(9) 0.2934(5) 0.4843(9) 0.0563(19) Uani 1 1 d U . .
C21 C 0.3750(19) 0.3359(9) 0.4864(18) 0.079(4) Uani 1 1 d U . .
H21A H 0.4537 0.3967 0.5620 0.095 Uiso 1 1 calc R . .
H21B H 0.2799 0.3655 0.3836 0.095 Uiso 1 1 calc R . .
C22 C 0.4529(19) 0.2483(10) 0.5284(19) 0.089(4) Uani 1 1 d U . .
H22A H 0.5430 0.2775 0.5892 0.107 Uiso 1 1 calc R . .
H22B H 0.3726 0.2106 0.4358 0.107 Uiso 1 1 calc R . .
C23 C 0.5175(13) 0.1713(9) 0.6245(12) 0.058(3) Uani 1 1 d U . .
H23A H 0.5025 0.0936 0.6015 0.069 Uiso 1 1 calc R . .
H23B H 0.6354 0.1846 0.7357 0.069 Uiso 1 1 calc R . .
C24 C 0.4223(12) 0.1954(8) 0.5822(11) 0.048(2) Uani 1 1 d U . .
H24A H 0.4966 0.2088 0.6759 0.058 Uiso 1 1 calc R . .
H24B H 0.3507 0.1324 0.5260 0.058 Uiso 1 1 calc R . .
O2 O 0.2687(8) 0.3103(5) 0.5540(8) 0.0440(16) Uani 1 1 d U . .
C31 C 0.2248(11) 0.3116(7) 0.5632(11) 0.039(2) Uani 1 1 d U . .
H31A H 0.2612 0.2429 0.6114 0.047 Uiso 1 1 calc R . .
H31B H 0.1044 0.3173 0.4588 0.047 Uiso 1 1 calc R . .
C32 C 0.3065(11) 0.4100(7) 0.6595(10) 0.038(2) Uani 1 1 d U . .
H32A H 0.3840 0.3866 0.7540 0.046 Uiso 1 1 calc R . .
H32B H 0.2243 0.4602 0.6001 0.046 Uiso 1 1 calc R . .
C33 C 0.3960(11) 0.4647(7) 0.6983(10) 0.035(2) Uani 1 1 d U . .
H33A H 0.3307 0.5260 0.6266 0.043 Uiso 1 1 calc R . .
H33B H 0.5037 0.4934 0.8050 0.043 Uiso 1 1 calc R . .
C34 C 0.4162(11) 0.3758(7) 0.6809(10) 0.037(2) Uani 1 1 d U . .
H34A H 0.4252 0.4062 0.6563 0.045 Uiso 1 1 calc R . .
H34B H 0.5149 0.3314 0.7761 0.045 Uiso 1 1 calc R . .

loop_
_atom_site_aniso_label
_atom_site_aniso_U_11
_atom_site_aniso_U_22
_atom_site_aniso_U_33
_atom_site_aniso_U_23
_atom_site_aniso_U_13
_atom_site_aniso_U_12
Au 0.02528(16) 0.01961(14) 0.02487(15) 0.00008(11) 0.02435(15) 0.00007(12)
Tl 0.0403(2) 0.02129(15) 0.04095(19) -0.00090(13) 0.03926(19) 0.00001(14)
C1 0.027(4) 0.019(3) 0.027(4) 0.005(3) 0.026(4) 0.004(3)
C2 0.032(4) 0.023(4) 0.029(4) 0.004(3) 0.030(4) 0.002(3)
C3 0.034(4) 0.029(4) 0.034(4) 0.011(3) 0.033(4) 0.009(3)
C4 0.046(4) 0.025(4) 0.046(4) 0.015(3) 0.045(4) 0.014(4)
C5 0.042(4) 0.025(4) 0.038(4) 0.006(3) 0.040(4) 0.007(3)
C6 0.028(4) 0.019(3) 0.028(4) -0.002(3) 0.027(4) -0.002(3)
Cl1 0.0340(12) 0.0502(12) 0.0301(11) -0.0098(9) 0.0304(11) -0.0122(10)
Cl2 0.0345(12) 0.0559(14) 0.0443(13) 0.0087(11) 0.0377(12) 0.0041(10)
Cl3 0.0703(16) 0.0576(14) 0.0721(16) 0.0118(12) 0.0706(15) 0.0113(13)
Cl4 0.0555(14) 0.0484(12) 0.0435(12) 0.0019(10) 0.0481(13) 0.0042(11)
Cl5 0.0280(10) 0.0373(11) 0.0274(10) -0.0032(8) 0.0261(10) -0.0028(9)
C11 0.021(4) 0.031(4) 0.020(3) 0.006(3) 0.020(3) 0.006(3)
C12 0.029(4) 0.028(4) 0.026(4) -0.007(3) 0.026(4) -0.008(3)
C13 0.037(5) 0.036(4) 0.031(4) -0.002(3) 0.033(4) 0.000(3)
C14 0.050(5) 0.042(5) 0.053(5) 0.003(4) 0.051(5) 0.005(4)
C15 0.038(5) 0.030(4) 0.041(5) 0.001(3) 0.038(5) 0.000(3)
C16 0.026(4) 0.022(3) 0.027(4) 0.002(3) 0.026(4) 0.002(3)
Cl6 0.0432(12) 0.0374(11) 0.0417(12) -0.0148(9) 0.0411(12) -0.0155(9)
Cl7 0.0703(17) 0.0615(16) 0.0695(16) -0.0248(13) 0.0684(16) -0.0190(13)
Cl8 0.0735(17) 0.0753(17) 0.0774(17) -0.0099(14) 0.0746(17) -0.0101(14)
Cl9 0.0751(17) 0.0502(14) 0.0852(18) -0.0214(13) 0.0785(17) -0.0243(13)
Cl10 0.0375(12) 0.0301(10) 0.0390(11) -0.0094(8) 0.0367(11) -0.0081(8)
O1 0.068(5) 0.046(4) 0.078(5) 0.016(3) 0.071(5) 0.014(3)
C21 0.124(10) 0.044(6) 0.138(11) 0.010(6) 0.128(10) 0.007(6)
C22 0.124(10) 0.068(8) 0.151(12) 0.032(8) 0.134(11) 0.027(7)
C23 0.052(6) 0.069(6) 0.052(6) 0.003(5) 0.049(6) 0.008(5)
C24 0.038(5) 0.049(5) 0.038(5) 0.007(4) 0.035(5) 0.009(4)
O2 0.066(4) 0.037(3) 0.064(4) -0.018(3) 0.064(4) -0.019(3)
C31 0.041(5) 0.038(5) 0.042(5) -0.004(4) 0.040(5) -0.006(4)
C32 0.037(5) 0.050(5) 0.036(5) 0.006(4) 0.035(5) 0.008(4)
C33 0.036(5) 0.043(5) 0.032(4) -0.011(4) 0.032(4) -0.012(4)
C34 0.048(5) 0.038(5) 0.049(5) -0.002(4) 0.047(5) -0.004(4)

loop_
_atom_type_symbol
_atom_type_description
_atom_type_scat_dispersion_real
_atom_type_scat_dispersion_imag
_atom_type_scat_source
C C 0.0033 0.0016 'International Tables Vol C Tables 4.2.6.8 and 6.1.1.4'
H H 0.0000 0.0000 'International Tables Vol C Tables 4.2.6.8 and 6.1.1.4'
Au Au -2.0133 8.8022 'International Tables Vol C Tables 4.2.6.8 and 6.1.1.4'
Tl Tl -2.8358 9.6688 'International Tables Vol C Tables 4.2.6.8 and 6.1.1.4'
Cl Cl 0.1484 0.1585 'International Tables Vol C Tables 4.2.6.8 and 6.1.1.4'
O O 0.0106 0.0060 'International Tables Vol C Tables 4.2.6.8 and 6.1.1.4'

loop_
_geom_angle_atom_site_label_1
_geom_angle_atom_site_label_2
_geom_angle_atom_site_label_3
_geom_angle
_geom_angle_site_symmetry_1
_geom_angle_site_symmetry_3
_geom_angle_publ_flag
C11 Au C1 179.7(2) . . ?
C11 Au Tl 97.37(17) . 2 ?
C1 Au Tl 82.36(17) . 2 ?
C11 Au Tl 103.49(17) . . ?
C1 Au Tl 76.79(17) . . ?
Tl Au Tl 156.506(11) 2 . ?
C11 Au Cl5 125.90(18) . . ?
C1 Au Cl5 54.13(18) . . ?
Tl Au Cl5 88.10(4) 2 . ?
Tl Au Cl5 70.98(4) . . ?
C11 Au Cl1 126.16(18) . . ?
C1 Au Cl1 53.80(18) . . ?
Tl Au Cl1 83.14(4) 2 . ?
Tl Au Cl1 93.03(4) . . ?
Cl5 Au Cl1 107.93(6) . . ?
C11 Au Cl10 54.05(18) . . ?
C1 Au Cl10 126.14(18) . . ?
Tl Au Cl10 126.39(4) 2 . ?
Tl Au Cl10 61.60(4) . . ?
Cl5 Au Cl10 79.74(5) . . ?
Cl1 Au Cl10 150.24(5) . . ?
C11 Au Cl6 53.29(18) . . ?
C1 Au Cl6 126.50(18) . . ?
Tl Au Cl6 62.69(4) 2 . ?
Tl Au Cl6 139.81(4) . . ?
Cl5 Au Cl6 148.52(5) . . ?
Cl1 Au Cl6 81.43(6) . . ?
Cl10 Au Cl6 107.32(5) . . ?
O2 Tl O1 78.8(2) . . ?
O2 Tl Au 99.88(12) . 2_545 ?
O1 Tl Au 86.26(15) . 2_545 ?
O2 Tl Au 86.33(13) . . ?
O1 Tl Au 109.41(15) . . ?
Au Tl Au 164.084(12) 2_545 . ?
O2 Tl Cl10 90.26(16) . . ?
O1 Tl Cl10 166.54(17) . . ?
Au Tl Cl10 103.48(3) 2_545 . ?
Au Tl Cl10 61.58(3) . . ?
O2 Tl Cl5 142.43(13) . . ?
O1 Tl Cl5 110.83(15) . . ?
Au Tl Cl5 116.57(3) 2_545 . ?
Au Tl Cl5 56.11(3) . . ?
Cl10 Tl Cl5 73.40(5) . . ?
C6 C1 C2 116.2(8) . . ?
C6 C1 Au 121.5(5) . . ?
C2 C1 Au 122.2(5) . . ?
C3 C2 C1 123.1(7) . . ?
C3 C2 Cl1 118.3(6) . . ?
C1 C2 Cl1 118.5(6) . . ?
C2 C3 C4 118.5(7) . . ?
C2 C3 Cl2 121.1(6) . . ?
C4 C3 Cl2 120.4(6) . . ?
C5 C4 C3 119.8(8) . . ?
C5 C4 Cl3 120.4(6) . . ?
C3 C4 Cl3 119.7(6) . . ?
C6 C5 C4 119.1(7) . . ?
C6 C5 Cl4 121.9(6) . . ?
C4 C5 Cl4 119.0(6) . . ?
C1 C6 C5 123.2(7) . . ?
C1 C6 Cl5 119.2(6) . . ?
C5 C6 Cl5 117.6(6) . . ?
C2 Cl1 Au 65.4(3) . . ?
C6 Cl5 Au 65.1(3) . . ?
C6 Cl5 Tl 72.8(2) . . ?
Au Cl5 Tl 52.91(3) . . ?
C12 C11 C16 114.4(7) . . ?
C12 C11 Au 123.3(5) . . ?
C16 C11 Au 122.3(5) . . ?
C11 C12 C13 123.9(7) . . ?
C11 C12 Cl6 118.6(6) . . ?
C13 C12 Cl6 117.5(5) . . ?
C14 C13 C12 119.3(7) . . ?
C14 C13 Cl7 119.2(6) . . ?
C12 C13 Cl7 121.5(6) . . ?
C13 C14 C15 119.6(8) . . ?
C13 C14 Cl8 120.4(6) . . ?
C15 C14 Cl8 120.0(6) . . ?
C14 C15 C16 119.3(7) . . ?
C14 C15 Cl9 120.0(7) . . ?
C16 C15 Cl9 120.7(6) . . ?
C15 C16 C11 123.6(7) . . ?
C15 C16 Cl10 117.5(6) . . ?
C11 C16 Cl10 118.9(6) . . ?
C12 Cl6 Au 64.7(3) . . ?
C16 Cl10 Au 64.8(3) . . ?
C16 Cl10 Tl 107.8(3) . . ?
Au Cl10 Tl 56.82(4) . . ?
C21 O1 C24 106.8(8) . . ?
C21 O1 Tl 131.4(7) . . ?
C24 O1 Tl 119.1(6) . . ?
O1 C21 C22 109.3(9) . . ?
C21 C22 C23 103.0(11) . . ?
C24 C23 C22 105.9(9) . . ?
C23 C24 O1 108.2(9) . . ?
C31 O2 C34 107.5(6) . . ?
C31 O2 Tl 122.5(6) . . ?
C34 O2 Tl 117.1(5) . . ?
O2 C31 C32 108.2(7) . . ?
C31 C32 C33 103.2(7) . . ?
C34 C33 C32 104.3(7) . . ?
O2 C34 C33 104.0(7) . . ?

loop_
_geom_bond_atom_site_label_1
_geom_bond_atom_site_label_2
_geom_bond_distance
_geom_bond_site_symmetry_2
_geom_bond_publ_flag
Au C11 2.071(8) . ?
Au C1 2.082(8) . ?
Au Tl 3.0764(4) 2 ?
Au Tl 3.1981(4) . ?
Au Cl5 3.328(2) . ?
Au Cl1 3.341(2) . ?
Au Cl10 3.361(2) . ?
Au Cl6 3.369(2) . ?
Tl O2 2.648(6) . ?
Tl O1 2.653(7) . ?
Tl Au 3.0764(4) 2_545 ?
Tl Cl10 3.361(2) . ?
Tl Cl5 3.790(2) . ?
C1 C6 1.378(9) . ?
C1 C2 1.391(9) . ?
C2 C3 1.387(10) . ?
C2 Cl1 1.741(7) . ?
C3 C4 1.402(10) . ?
C3 Cl2 1.718(8) . ?
C4 C5 1.390(10) . ?
C4 Cl3 1.720(9) . ?
C5 C6 1.387(10) . ?
C5 Cl4 1.729(8) . ?
C6 Cl5 1.745(7) . ?
C11 C12 1.387(9) . ?
C11 C16 1.401(9) . ?
C12 C13 1.387(10) . ?
C12 Cl6 1.747(7) . ?
C13 C14 1.380(10) . ?
C13 Cl7 1.725(7) . ?
C14 C15 1.381(10) . ?
C14 Cl8 1.727(9) . ?
C15 C16 1.383(10) . ?
C15 Cl9 1.727(8) . ?
C16 Cl10 1.754(7) . ?
O1 C21 1.410(14) . ?
O1 C24 1.464(11) . ?
C21 C22 1.464(16) . ?
C22 C23 1.521(16) . ?
C23 C24 1.462(15) . ?
O2 C31 1.407(11) . ?
O2 C34 1.452(10) . ?
C31 C32 1.517(12) . ?
C32 C33 1.524(12) . ?
C33 C34 1.479(12) . ?
